data_7157498
loop_
_publ_author_name
'Mondal, Santa'
'Mahato, Karuna'
'Arora, Neha'
'Kankane, Dheerendra'
'Singh, Umed Pratap'
'Ali, Saghir'
'Khan, Aftab Hossain'
'Ghosh, Siddhartha S.'
'Khan, Abu T.'

_publ_section_title
;
 Newly synthesized 3-sulfenylindole derivatives from
 4-hydroxydithiocoumarin using an oxidative cross dehydrogenative coupling
 reaction (OCDCR): potential lead molecules for antiproliferative
 activity.
;
_journal_issue 21
_journal_name_full 'Organic &amp; biomolecular chemistry'
_journal_page_first 4104
_journal_page_last 4113
_journal_paper_doi 10.1039/d0ob00054j
_journal_volume 18
_journal_year 2020
_chemical_formula_sum 'C17 H11 N O S2'
_chemical_formula_weight 309.39
_space_group_crystal_system monoclinic
_space_group_IT_number 15
_space_group_name_Hall '-C 2yc'
_space_group_name_H-M_alt 'C 1 2/c 1'
_atom_sites_solution_hydrogens geom
_audit_creation_method SHELXL-2014/7
_audit_update_record
;
2018-12-27 deposited with the CCDC.	2020-05-11 downloaded from the CCDC.
;
_cell_angle_alpha 90
_cell_angle_beta 92.715(6)
_cell_angle_gamma 90
_cell_formula_units_Z 8
_cell_length_a 17.5086(10)
_cell_length_b 11.7781(8)
_cell_length_c 13.9721(9)
_cell_measurement_reflns_used 1793
_cell_measurement_temperature 296(2)
_cell_measurement_theta_max 27.4870
_cell_measurement_theta_min 3.4530
_cell_volume 2878.1(3)
_computing_structure_refinement 'SHELXL-2014/7 (Sheldrick, 2014)'
_diffrn_ambient_temperature 296(2)
_diffrn_measured_fraction_theta_full 0.998
_diffrn_measured_fraction_theta_max 0.998
_diffrn_measurement_device_type 'CCD area detector'
_diffrn_measurement_method 'phi and omega scans'
_diffrn_radiation_type MoK\a
_diffrn_radiation_wavelength 0.71073
_diffrn_reflns_av_R_equivalents 0.0186
_diffrn_reflns_av_unetI/netI 0.0306
_diffrn_reflns_Laue_measured_fraction_full 0.998
_diffrn_reflns_Laue_measured_fraction_max 0.998
_diffrn_reflns_limit_h_max 20
_diffrn_reflns_limit_h_min -20
_diffrn_reflns_limit_k_max 13
_diffrn_reflns_limit_k_min -14
_diffrn_reflns_limit_l_max 16
_diffrn_reflns_limit_l_min -16
_diffrn_reflns_number 5445
_diffrn_reflns_point_group_measured_fraction_full 0.998
_diffrn_reflns_point_group_measured_fraction_max 0.998
_diffrn_reflns_theta_full 25.048
_diffrn_reflns_theta_max 25.048
_diffrn_reflns_theta_min 2.919
_exptl_absorpt_coefficient_mu 0.366
_exptl_crystal_colour brown
_exptl_crystal_density_diffrn 1.428
_exptl_crystal_description block
_exptl_crystal_F_000 1280
_refine_diff_density_max 0.645
_refine_diff_density_min -0.215
_refine_diff_density_rms 0.050
_refine_ls_extinction_method none
_refine_ls_goodness_of_fit_ref 0.998
_refine_ls_hydrogen_treatment constr
_refine_ls_matrix_type full
_refine_ls_number_parameters 190
_refine_ls_number_reflns 2550
_refine_ls_number_restraints 0
_refine_ls_restrained_S_all 0.998
_refine_ls_R_factor_all 0.0592
_refine_ls_R_factor_gt 0.0461
_refine_ls_shift/su_max 0.000
_refine_ls_shift/su_mean 0.000
_refine_ls_structure_factor_coef Fsqd
_refine_ls_weighting_details 'w=1/[\s^2^(Fo^2^)+(0.0847P)^2^+2.0019P] where P=(Fo^2^+2Fc^2^)/3'
_refine_ls_weighting_scheme calc
_refine_ls_wR_factor_gt 0.1283
_refine_ls_wR_factor_ref 0.1450
_reflns_Friedel_coverage 0.000
_reflns_number_gt 2015
_reflns_number_total 2550
_reflns_threshold_expression 'I > 2\s(I)'
_cod_data_source_file d0ob00054j2.cif
_cod_data_source_block exp_5347
_cod_depositor_comments 'Adding full bibliography for 7157497--7157498.cif.'
_cod_original_sg_symbol_H-M 'C 2/c'
_cod_database_code 7157498
_shelx_shelxl_version_number 2014/7
_shelx_space_group_comment
;
The symmetry employed for this shelxl refinement is uniquely defined
by the following loop, which should always be used as a source of
symmetry information in preference to the above space-group names.
They are only intended as comments.
;

loop_
_space_group_symop_operation_xyz
'x, y, z'
'-x, y, -z+1/2'
'x+1/2, y+1/2, z'
'-x+1/2, y+1/2, -z+1/2'
'-x, -y, -z'
'x, -y, z-1/2'
'-x+1/2, -y+1/2, -z'
'x+1/2, -y+1/2, z-1/2'

loop_
_atom_site_label
_atom_site_type_symbol
_atom_site_fract_x
_atom_site_fract_y
_atom_site_fract_z
_atom_site_U_iso_or_equiv
_atom_site_adp_type
_atom_site_occupancy
_atom_site_site_symmetry_order
_atom_site_calc_flag
_atom_site_refinement_flags_posn
_atom_site_refinement_flags_adp
_atom_site_refinement_flags_occupancy
_atom_site_disorder_assembly
_atom_site_disorder_group
S1 S 0.65248(4) 0.58432(6) 0.55308(5) 0.0500(3) Uani 1 1 d . . . . .
S11 S 0.59201(4) 0.42485(7) 0.69420(5) 0.0534(3) Uani 1 1 d . . . . .
O O 0.41426(11) 0.7157(2) 0.54707(15) 0.0734(7) Uani 1 1 d . . . . .
N20 N 0.79636(14) 0.3066(2) 0.65285(18) 0.0618(7) Uani 1 1 d . . . . .
H20 H 0.8277 0.2644 0.6232 0.074 Uiso 1 1 calc R U . . .
C2 C 0.57615(13) 0.5410(2) 0.61678(17) 0.0423(6) Uani 1 1 d . . . . .
C13 C 0.68946(15) 0.3948(2) 0.68928(18) 0.0453(6) Uani 1 1 d . . . . .
C10 C 0.61279(14) 0.6929(2) 0.48225(17) 0.0442(6) Uani 1 1 d . . . . .
C5 C 0.53661(14) 0.7288(2) 0.48319(18) 0.0467(6) Uani 1 1 d . . . . .
C14 C 0.74891(16) 0.4281(2) 0.75809(19) 0.0469(6) Uani 1 1 d . . . . .
C12 C 0.72071(16) 0.3209(3) 0.6277(2) 0.0543(7) Uani 1 1 d . . . . .
H12 H 0.6946 0.2855 0.5764 0.065 Uiso 1 1 calc R U . . .
C3 C 0.50484(15) 0.5878(3) 0.60924(19) 0.0515(7) Uani 1 1 d . . . . .
H3 H 0.4683 0.5576 0.6482 0.062 Uiso 1 1 calc R U . . .
C4 C 0.48122(15) 0.6782(3) 0.54756(19) 0.0504(7) Uani 1 1 d . . . . .
C9 C 0.66315(17) 0.7451(2) 0.42028(19) 0.0525(7) Uani 1 1 d . . . . .
H9 H 0.7136 0.7207 0.4193 0.063 Uiso 1 1 calc R U . . .
C19 C 0.81444(16) 0.3698(3) 0.7327(2) 0.0537(7) Uani 1 1 d . . . . .
C6 C 0.51312(19) 0.8160(3) 0.4212(2) 0.0644(8) Uani 1 1 d . . . . .
H6 H 0.4625 0.8402 0.4200 0.077 Uiso 1 1 calc R U . . .
C15 C 0.7521(2) 0.4977(3) 0.8396(2) 0.0646(8) Uani 1 1 d . . . . .
H15 H 0.7093 0.5382 0.8571 0.077 Uiso 1 1 calc R U . . .
C8 C 0.6383(2) 0.8317(3) 0.3615(2) 0.0681(9) Uani 1 1 d . . . . .
H8 H 0.6718 0.8669 0.3213 0.082 Uiso 1 1 calc R U . . .
C18 C 0.88344(19) 0.3772(3) 0.7874(3) 0.0736(10) Uani 1 1 d . . . . .
H18 H 0.9270 0.3386 0.7701 0.088 Uiso 1 1 calc R U . . .
C7 C 0.5627(2) 0.8664(3) 0.3623(2) 0.0745(10) Uani 1 1 d . . . . .
H7 H 0.5456 0.9250 0.3220 0.089 Uiso 1 1 calc R U . . .
C17 C 0.8835(3) 0.4446(4) 0.8680(3) 0.0899(13) Uani 1 1 d . . . . .
H17 H 0.9279 0.4498 0.9069 0.108 Uiso 1 1 calc R U . . .
C16 C 0.8195(3) 0.5048(3) 0.8930(3) 0.0825(11) Uani 1 1 d . . . . .
H16 H 0.8224 0.5510 0.9470 0.099 Uiso 1 1 calc R U . . .

loop_
_atom_site_aniso_label
_atom_site_aniso_U_11
_atom_site_aniso_U_22
_atom_site_aniso_U_33
_atom_site_aniso_U_23
_atom_site_aniso_U_13
_atom_site_aniso_U_12
S1 0.0338(4) 0.0567(5) 0.0606(5) 0.0113(3) 0.0132(3) 0.0078(3)
S11 0.0403(4) 0.0606(5) 0.0605(5) 0.0115(3) 0.0168(3) 0.0061(3)
O 0.0426(12) 0.0991(18) 0.0792(14) 0.0050(13) 0.0094(10) 0.0276(12)
N20 0.0491(14) 0.0675(17) 0.0698(15) 0.0020(14) 0.0143(11) 0.0184(12)
C2 0.0361(13) 0.0487(15) 0.0428(13) -0.0057(11) 0.0084(10) 0.0030(11)
C13 0.0413(14) 0.0467(15) 0.0488(14) 0.0085(12) 0.0117(11) 0.0063(12)
C10 0.0444(14) 0.0421(15) 0.0463(14) -0.0050(12) 0.0034(11) 0.0027(11)
C5 0.0435(14) 0.0480(16) 0.0482(14) -0.0022(12) -0.0016(11) 0.0052(12)
C14 0.0468(15) 0.0448(15) 0.0496(14) 0.0114(12) 0.0077(11) -0.0013(12)
C12 0.0488(16) 0.0594(18) 0.0551(15) 0.0019(14) 0.0052(12) 0.0104(14)
C3 0.0336(14) 0.0682(19) 0.0536(15) 0.0015(14) 0.0115(11) 0.0019(12)
C4 0.0388(14) 0.0620(18) 0.0503(14) -0.0058(13) 0.0012(11) 0.0115(13)
C9 0.0513(16) 0.0522(17) 0.0548(16) -0.0022(13) 0.0095(12) -0.0012(13)
C19 0.0476(16) 0.0513(17) 0.0622(17) 0.0167(15) 0.0040(13) 0.0002(13)
C6 0.0564(18) 0.061(2) 0.075(2) 0.0101(17) -0.0057(15) 0.0092(15)
C15 0.078(2) 0.0540(19) 0.0615(18) 0.0043(15) 0.0057(15) -0.0071(16)
C8 0.080(2) 0.066(2) 0.0590(18) 0.0114(16) 0.0079(16) -0.0109(18)
C18 0.0519(19) 0.066(2) 0.101(3) 0.028(2) -0.0072(17) -0.0016(16)
C7 0.079(2) 0.070(2) 0.073(2) 0.0221(18) -0.0098(18) 0.0006(19)
C17 0.091(3) 0.071(3) 0.103(3) 0.029(2) -0.039(2) -0.026(2)
C16 0.105(3) 0.067(2) 0.074(2) 0.0094(19) -0.017(2) -0.022(2)

loop_
_atom_type_symbol
_atom_type_description
_atom_type_scat_dispersion_real
_atom_type_scat_dispersion_imag
_atom_type_scat_source
C C 0.0033 0.0016 'International Tables Vol C Tables 4.2.6.8 and 6.1.1.4'
H H 0.0000 0.0000 'International Tables Vol C Tables 4.2.6.8 and 6.1.1.4'
N N 0.0061 0.0033 'International Tables Vol C Tables 4.2.6.8 and 6.1.1.4'
S S 0.1246 0.1234 'International Tables Vol C Tables 4.2.6.8 and 6.1.1.4'
O O 0.0106 0.0060 'International Tables Vol C Tables 4.2.6.8 and 6.1.1.4'

loop_
_geom_angle_atom_site_label_1
_geom_angle_atom_site_label_2
_geom_angle_atom_site_label_3
_geom_angle
_geom_angle_site_symmetry_1
_geom_angle_site_symmetry_3
_geom_angle_publ_flag
C2 S1 C10 102.30(12) . . ?
C13 S11 C2 105.05(12) . . ?
C12 N20 C19 109.1(2) . . ?
C12 N20 H20 125.4 . . ?
C19 N20 H20 125.4 . . ?
C3 C2 S1 124.9(2) . . ?
C3 C2 S11 118.6(2) . . ?
S1 C2 S11 116.47(14) . . ?
C12 C13 C14 107.4(2) . . ?
C12 C13 S11 125.4(2) . . ?
C14 C13 S11 126.6(2) . . ?
C5 C10 C9 119.9(3) . . ?
C5 C10 S1 124.8(2) . . ?
C9 C10 S1 115.2(2) . . ?
C6 C5 C10 118.0(3) . . ?
C6 C5 C4 119.5(3) . . ?
C10 C5 C4 122.5(2) . . ?
C19 C14 C15 119.5(3) . . ?
C19 C14 C13 105.9(2) . . ?
C15 C14 C13 134.6(3) . . ?
C13 C12 N20 109.4(3) . . ?
C13 C12 H12 125.3 . . ?
N20 C12 H12 125.3 . . ?
C2 C3 C4 126.1(3) . . ?
C2 C3 H3 117.0 . . ?
C4 C3 H3 117.0 . . ?
O C4 C3 120.9(3) . . ?
O C4 C5 119.7(3) . . ?
C3 C4 C5 119.4(2) . . ?
C8 C9 C10 120.3(3) . . ?
C8 C9 H9 119.8 . . ?
C10 C9 H9 119.8 . . ?
N20 C19 C14 108.3(2) . . ?
N20 C19 C18 129.7(3) . . ?
C14 C19 C18 121.9(3) . . ?
C7 C6 C5 121.4(3) . . ?
C7 C6 H6 119.3 . . ?
C5 C6 H6 119.3 . . ?
C16 C15 C14 118.6(3) . . ?
C16 C15 H15 120.7 . . ?
C14 C15 H15 120.7 . . ?
C9 C8 C7 119.5(3) . . ?
C9 C8 H8 120.2 . . ?
C7 C8 H8 120.2 . . ?
C17 C18 C19 116.7(4) . . ?
C17 C18 H18 121.7 . . ?
C19 C18 H18 121.7 . . ?
C6 C7 C8 120.8(3) . . ?
C6 C7 H7 119.6 . . ?
C8 C7 H7 119.6 . . ?
C18 C17 C16 122.1(3) . . ?
C18 C17 H17 118.9 . . ?
C16 C17 H17 118.9 . . ?
C15 C16 C17 121.2(4) . . ?
C15 C16 H16 119.4 . . ?
C17 C16 H16 119.4 . . ?

loop_
_geom_bond_atom_site_label_1
_geom_bond_atom_site_label_2
_geom_bond_distance
_geom_bond_site_symmetry_2
_geom_bond_publ_flag
S1 C2 1.718(2) . ?
S1 C10 1.741(3) . ?
S11 C13 1.747(3) . ?
S11 C2 1.758(3) . ?
O C4 1.253(3) . ?
N20 C12 1.365(4) . ?
N20 C19 1.366(4) . ?
N20 H20 0.8600 . ?
C2 C3 1.364(4) . ?
C13 C12 1.357(4) . ?
C13 C14 1.438(4) . ?
C10 C5 1.400(3) . ?
C10 C9 1.407(4) . ?
C5 C6 1.394(4) . ?
C5 C4 1.479(4) . ?
C14 C19 1.397(4) . ?
C14 C15 1.403(4) . ?
C12 H12 0.9300 . ?
C3 C4 1.419(4) . ?
C3 H3 0.9300 . ?
C9 C8 1.367(4) . ?
C9 H9 0.9300 . ?
C19 C18 1.401(4) . ?
C6 C7 1.360(5) . ?
C6 H6 0.9300 . ?
C15 C16 1.368(5) . ?
C15 H15 0.9300 . ?
C8 C7 1.386(5) . ?
C8 H8 0.9300 . ?
C18 C17 1.379(6) . ?
C18 H18 0.9300 . ?
C7 H7 0.9300 . ?
C17 C16 1.384(6) . ?
C17 H17 0.9300 . ?
C16 H16 0.9300 . ?
